data_7704341
loop_
_publ_author_name
'Vanga, Mukundam'
'Sa, Shreenibasa'
'Kumari, Anupa'
'Murali, Anna Chandrasekar'
'Nayak, Prakash'
'Das, Ritwick'
'Venkatasubbaiah, Krishnan'

_publ_section_title
;
 Synthesis of \p-extended B \\leftarrow N coordinated phenanthroimidazole
 dimers and their linear and nonlinear optical properties.
;
_journal_issue 23
_journal_name_full 'Dalton transactions (Cambridge, England : 2003)'
_journal_page_first 7737
_journal_page_last 7746
_journal_paper_doi 10.1039/d0dt01024c
_journal_volume 49
_journal_year 2020
_chemical_formula_moiety 'C70 H68 B2 N4'
_chemical_formula_sum 'C70 H68 B2 N4'
_chemical_formula_weight 986.90
_space_group_crystal_system monoclinic
_space_group_IT_number 15
_space_group_name_Hall '-C 2yc'
_space_group_name_H-M_alt 'C 1 2/c 1'
_atom_sites_solution_hydrogens geom
_atom_sites_solution_primary direct
_audit_creation_date 2017-03-17
_audit_creation_method
;
Olex2 1.2
(compiled 2016.02.19 svn.r3266 for OlexSys, GUI svn.r5155)
;
_audit_update_record
;
2019-08-06 deposited with the CCDC.	2020-05-11 downloaded from the CCDC.
;
_cell_angle_alpha 90
_cell_angle_beta 95.378(7)
_cell_angle_gamma 90
_cell_formula_units_Z 8
_cell_length_a 16.7657(16)
_cell_length_b 17.7131(16)
_cell_length_c 38.891(3)
_cell_measurement_reflns_used 7447
_cell_measurement_temperature 296(2)
_cell_measurement_theta_max 22.08
_cell_measurement_theta_min 2.36
_cell_volume 11498.7(18)
_computing_cell_refinement 'SAINT v8.34A (Bruker, 2013)'
_computing_data_reduction 'SAINT v8.34A (Bruker, 2013)'
_computing_molecular_graphics 'Olex2 (Dolomanov et al., 2009)'
_computing_publication_material 'Olex2 (Dolomanov et al., 2009)'
_computing_structure_refinement 'ShelXL (Sheldrick, 2015)'
_computing_structure_solution 'ShelXS (Sheldrick, 2008)'
_diffrn_ambient_temperature 296.15
_diffrn_measured_fraction_theta_full 1.000
_diffrn_measured_fraction_theta_max 0.992
_diffrn_measurement_device_type 'Bruker APEX-II CCD'
_diffrn_measurement_method '\f and \w scans'
_diffrn_radiation_type MoK\a
_diffrn_radiation_wavelength 0.71073
_diffrn_reflns_av_R_equivalents 0.0593
_diffrn_reflns_av_unetI/netI 0.0809
_diffrn_reflns_Laue_measured_fraction_full 1.000
_diffrn_reflns_Laue_measured_fraction_max 0.992
_diffrn_reflns_limit_h_max 22
_diffrn_reflns_limit_h_min -22
_diffrn_reflns_limit_k_max 23
_diffrn_reflns_limit_k_min -23
_diffrn_reflns_limit_l_max 0
_diffrn_reflns_limit_l_min -52
_diffrn_reflns_number 28794
_diffrn_reflns_point_group_measured_fraction_full 1.000
_diffrn_reflns_point_group_measured_fraction_max 0.992
_diffrn_reflns_theta_full 25.242
_diffrn_reflns_theta_max 28.478
_diffrn_reflns_theta_min 1.676
_diffrn_standards_number 0
_exptl_absorpt_coefficient_mu 0.065
_exptl_absorpt_correction_T_max 0.7457
_exptl_absorpt_correction_T_min 0.6883
_exptl_absorpt_correction_type multi-scan
_exptl_absorpt_process_details
;
SADABS-2014/5 (Bruker,2014/5) was used for absorption correction.
wR2(int) was 0.0813 before and 0.0704 after correction.
The Ratio of minimum to maximum transmission is 0.9230.
The \l/2 correction factor is 0.00150.
;
_exptl_crystal_colour colourless
_exptl_crystal_colour_primary colourless
_exptl_crystal_density_diffrn 1.140
_exptl_crystal_description needle
_exptl_crystal_F_000 4208
_exptl_crystal_size_max 0.21
_exptl_crystal_size_mid 0.14
_exptl_crystal_size_min 0.12
_refine_diff_density_max 0.958
_refine_diff_density_min -0.614
_refine_diff_density_rms 0.055
_refine_ls_extinction_method none
_refine_ls_goodness_of_fit_ref 1.107
_refine_ls_hydrogen_treatment constr
_refine_ls_matrix_type full
_refine_ls_number_parameters 691
_refine_ls_number_reflns 14456
_refine_ls_number_restraints 0
_refine_ls_restrained_S_all 1.107
_refine_ls_R_factor_all 0.1209
_refine_ls_R_factor_gt 0.0731
_refine_ls_shift/su_max 0.010
_refine_ls_shift/su_mean 0.000
_refine_ls_structure_factor_coef Fsqd
_refine_ls_weighting_details 'w=1/[\s^2^(Fo^2^)+(0.1124P)^2^] where P=(Fo^2^+2Fc^2^)/3'
_refine_ls_weighting_scheme calc
_refine_ls_wR_factor_gt 0.2060
_refine_ls_wR_factor_ref 0.2287
_reflns_Friedel_coverage 0.000
_reflns_number_gt 8399
_reflns_number_total 14456
_reflns_threshold_expression 'I > 2\s(I)'
_cod_data_source_file d0dt01024c2.cif
_cod_data_source_block try
_cod_depositor_comments 'Adding full bibliography for 7704339--7704342.cif.'
_cod_database_code 7704341
_shelx_space_group_comment
;
The symmetry employed for this shelxl refinement is uniquely defined
by the following loop, which should always be used as a source of
symmetry information in preference to the above space-group names.
They are only intended as comments.
;
_olex2_refinement_description
;
1. Fixed Uiso
 At 1.2 times of:
  All C(H) groups, All C(H,H) groups
 At 1.5 times of:
  All C(H,H,H) groups
2.a Secondary CH2 refined with riding coordinates:
 C65(H65A,H65B), C63(H63A,H63B), C62(H62A,H62B), C22(H22A,H22B), C23(H23A,
 H23B), C24(H24A,H24B), C25(H25A,H25B), C26(H26A,H26B), C66(H66A,H66B),
 C64(H64A,H64B)
2.b Aromatic/amide H refined with riding coordinates:
 C58(H58), C57(H57), C37(H37), C36(H36), C30(H30), C21(H21), C20(H20), C4(H4),
 C5(H5), C6(H6), C7(H7), C13(H13), C12(H12), C11(H11), C10(H10), C32(H32),
 C33(H33), C60(H60), C61(H61), C53(H53), C52(H52), C51(H51), C50(H50), C47(H47),
  C46(H46), C45(H45), C44(H44), C40(H40), C17(H17), C18(H18)
2.c Idealised Me refined as rotating group:
 C67(H67A,H67B,H67C), C27(H27A,H27B,H27C), C71(H71A,H71B,H71C), C70(H70A,H70B,
 H70C), C68(H68A,H68B,H68C), C69(H69A,H69B,H69C)
;
_shelx_shelxl_version_number 2016/4
_olex2_submission_special_instructions 'No special instructions were received'

loop_
_space_group_symop_operation_xyz
'x, y, z'
'-x, y, -z+1/2'
'x+1/2, y+1/2, z'
'-x+1/2, y+1/2, -z+1/2'
'-x, -y, -z'
'x, -y, z-1/2'
'-x+1/2, -y+1/2, -z'
'x+1/2, -y+1/2, z-1/2'

loop_
_atom_site_label
_atom_site_type_symbol
_atom_site_fract_x
_atom_site_fract_y
_atom_site_fract_z
_atom_site_U_iso_or_equiv
_atom_site_adp_type
_atom_site_occupancy
_atom_site_site_symmetry_order
_atom_site_calc_flag
_atom_site_refinement_flags_posn
_atom_site_refinement_flags_adp
_atom_site_refinement_flags_occupancy
_atom_site_disorder_assembly
_atom_site_disorder_group
N3 N 0.87563(11) 0.54732(9) 0.23065(4) 0.0300(4) Uani 1 1 d . . . . .
N1 N 0.85984(10) 1.00689(9) -0.00056(4) 0.0291(4) Uani 1 1 d . . . . .
N2 N 0.83941(11) 1.05466(9) 0.05050(5) 0.0301(4) Uani 1 1 d . . . . .
N4 N 0.91114(11) 0.50833(9) 0.18011(4) 0.0305(4) Uani 1 1 d . . . . .
C67 C 0.8707(3) 1.0881(2) 0.32636(11) 0.1100(16) Uani 1 1 d . . . . .
H67A H 0.895281 1.089384 0.305044 0.165 Uiso 1 1 calc GR . . . .
H67B H 0.900884 1.119041 0.343174 0.165 Uiso 1 1 calc GR . . . .
H67C H 0.816905 1.107034 0.322582 0.165 Uiso 1 1 calc GR . . . .
C65 C 0.7973(3) 0.9854(3) 0.32702(15) 0.144(2) Uani 1 1 d . . . . .
H65A H 0.794829 0.982849 0.302030 0.173 Uiso 1 1 calc R . . . .
H65B H 0.758536 1.022100 0.333562 0.173 Uiso 1 1 calc R . . . .
C63 C 0.8101(2) 0.83719(17) 0.32250(10) 0.0857(12) Uani 1 1 d . . . . .
H63A H 0.867353 0.843597 0.321759 0.103 Uiso 1 1 calc R . . . .
H63B H 0.785001 0.843995 0.299198 0.103 Uiso 1 1 calc R . . . .
C62 C 0.79395(19) 0.75535(15) 0.33421(8) 0.0562(7) Uani 1 1 d . . . . .
H62A H 0.824381 0.745796 0.356239 0.067 Uiso 1 1 calc R . . . .
H62B H 0.737550 0.749804 0.337375 0.067 Uiso 1 1 calc R . . . .
C59 C 0.81705(16) 0.69794(13) 0.30798(6) 0.0406(6) Uani 1 1 d . . . . .
C58 C 0.89530(17) 0.68224(15) 0.30328(7) 0.0497(7) Uani 1 1 d . . . . .
H58 H 0.936011 0.705514 0.317336 0.060 Uiso 1 1 calc R . . . .
C57 C 0.91472(15) 0.63274(14) 0.27818(7) 0.0465(6) Uani 1 1 d . . . . .
H57 H 0.968172 0.622048 0.275674 0.056 Uiso 1 1 calc R . . . .
C56 C 0.85569(13) 0.59927(11) 0.25693(5) 0.0296(5) Uani 1 1 d . . . . .
C41 C 0.88857(13) 0.56756(12) 0.19819(5) 0.0304(5) Uani 1 1 d . . . . .
C38 C 0.88051(13) 0.63742(11) 0.17881(5) 0.0296(5) Uani 1 1 d . . . . .
C37 C 0.85278(14) 0.70751(12) 0.18800(6) 0.0346(5) Uani 1 1 d . . . . .
H37 H 0.839711 0.716871 0.210318 0.042 Uiso 1 1 calc R . . . .
C36 C 0.84506(14) 0.76346(12) 0.16285(6) 0.0366(5) Uani 1 1 d . . . . .
H36 H 0.826132 0.810782 0.168504 0.044 Uiso 1 1 calc R . . . .
C35 C 0.86502(13) 0.75039(11) 0.12929(5) 0.0306(5) Uani 1 1 d . . . . .
C31 C 0.85446(13) 0.81097(11) 0.10258(5) 0.0306(5) Uani 1 1 d . . . . .
C30 C 0.84902(14) 0.88714(11) 0.11152(6) 0.0338(5) Uani 1 1 d . . . . .
H30 H 0.849053 0.899962 0.134707 0.041 Uiso 1 1 calc R . . . .
C29 C 0.84358(13) 0.94415(11) 0.08705(5) 0.0303(5) Uani 1 1 d . . . . .
C34 C 0.84520(13) 0.92281(11) 0.05254(5) 0.0296(5) Uani 1 1 d . . . . .
C1 C 0.84665(13) 0.99155(11) 0.03243(5) 0.0291(5) Uani 1 1 d . . . . .
C16 C 0.86551(13) 0.94948(11) -0.02622(5) 0.0288(4) Uani 1 1 d . . . . .
C21 C 0.80033(13) 0.93346(13) -0.04918(6) 0.0360(5) Uani 1 1 d . . . . .
H21 H 0.753733 0.961929 -0.049165 0.043 Uiso 1 1 calc R . . . .
C20 C 0.80463(14) 0.87479(13) -0.07226(6) 0.0386(5) Uani 1 1 d . . . . .
H20 H 0.760214 0.863834 -0.087600 0.046 Uiso 1 1 calc R . . . .
C19 C 0.87351(14) 0.83169(12) -0.07316(5) 0.0334(5) Uani 1 1 d . . . . .
C22 C 0.87637(16) 0.76794(14) -0.09894(6) 0.0424(6) Uani 1 1 d . . . . .
H22A H 0.901905 0.786555 -0.118646 0.051 Uiso 1 1 calc R . . . .
H22B H 0.821789 0.754397 -0.107087 0.051 Uiso 1 1 calc R . . . .
C23 C 0.92015(17) 0.69640(14) -0.08575(7) 0.0469(6) Uani 1 1 d . . . . .
H23A H 0.922100 0.661474 -0.104863 0.056 Uiso 1 1 calc R . . . .
H23B H 0.974877 0.709477 -0.077630 0.056 Uiso 1 1 calc R . . . .
C24 C 0.88243(17) 0.65744(15) -0.05721(7) 0.0492(6) Uani 1 1 d . . . . .
H24A H 0.827162 0.645689 -0.064986 0.059 Uiso 1 1 calc R . . . .
H24B H 0.882288 0.691534 -0.037695 0.059 Uiso 1 1 calc R . . . .
C25 C 0.92550(17) 0.58493(14) -0.04541(7) 0.0496(6) Uani 1 1 d . . . . .
H25A H 0.981973 0.595915 -0.040020 0.059 Uiso 1 1 calc R . . . .
H25B H 0.920815 0.549047 -0.064327 0.059 Uiso 1 1 calc R . . . .
C26 C 0.89323(19) 0.54822(17) -0.01371(8) 0.0626(8) Uani 1 1 d . . . . .
H26A H 0.835912 0.540767 -0.018339 0.075 Uiso 1 1 calc R . . . .
H26B H 0.917839 0.498994 -0.009910 0.075 Uiso 1 1 calc R . . . .
C27 C 0.9091(3) 0.5943(2) 0.01817(9) 0.0945(13) Uani 1 1 d . . . . .
H27A H 0.964133 0.610127 0.020476 0.142 Uiso 1 1 calc GR . . . .
H27B H 0.898490 0.564680 0.037889 0.142 Uiso 1 1 calc GR . . . .
H27C H 0.874976 0.637948 0.016705 0.142 Uiso 1 1 calc GR . . . .
C15 C 0.84828(12) 1.11405(11) 0.02789(5) 0.0299(5) Uani 1 1 d . . . . .
C2 C 0.86221(12) 1.08582(11) -0.00366(6) 0.0293(5) Uani 1 1 d . . . . .
C3 C 0.88391(13) 1.13199(12) -0.03163(6) 0.0323(5) Uani 1 1 d . . . . .
C4 C 0.91215(14) 1.10310(14) -0.06196(6) 0.0396(5) Uani 1 1 d . . . . .
H4 H 0.913824 1.051172 -0.065364 0.047 Uiso 1 1 calc R . . . .
C5 C 0.93726(17) 1.15093(16) -0.08658(7) 0.0517(7) Uani 1 1 d . . . . .
H5 H 0.956550 1.131583 -0.106428 0.062 Uiso 1 1 calc R . . . .
C6 C 0.93355(17) 1.22901(16) -0.08152(7) 0.0537(7) Uani 1 1 d . . . . .
H6 H 0.949740 1.261562 -0.098296 0.064 Uiso 1 1 calc R . . . .
C7 C 0.90664(15) 1.25770(14) -0.05247(7) 0.0462(6) Uani 1 1 d . . . . .
H7 H 0.904513 1.309827 -0.049840 0.055 Uiso 1 1 calc R . . . .
C8 C 0.88173(13) 1.21116(12) -0.02607(6) 0.0359(5) Uani 1 1 d . . . . .
C9 C 0.85830(12) 1.24211(12) 0.00608(6) 0.0332(5) Uani 1 1 d . . . . .
C14 C 0.84350(13) 1.19393(11) 0.03403(6) 0.0320(5) Uani 1 1 d . . . . .
C13 C 0.82339(14) 1.22478(12) 0.06521(6) 0.0380(5) Uani 1 1 d . . . . .
H13 H 0.814353 1.192840 0.083423 0.046 Uiso 1 1 calc R . . . .
C12 C 0.81675(15) 1.30169(12) 0.06935(7) 0.0424(6) Uani 1 1 d . . . . .
H12 H 0.803471 1.321737 0.090168 0.051 Uiso 1 1 calc R . . . .
C11 C 0.83018(15) 1.34865(13) 0.04203(7) 0.0462(6) Uani 1 1 d . . . . .
H11 H 0.825583 1.400615 0.044653 0.055 Uiso 1 1 calc R . . . .
C10 C 0.84991(14) 1.32043(13) 0.01149(7) 0.0424(6) Uani 1 1 d . . . . .
H10 H 0.858140 1.353624 -0.006363 0.051 Uiso 1 1 calc R . . . .
B1 B 0.83733(17) 1.03481(14) 0.09202(7) 0.0355(6) Uani 1 1 d . . . . .
C32 C 0.85119(14) 0.79275(11) 0.06735(5) 0.0335(5) Uani 1 1 d . . . . .
H32 H 0.851952 0.742255 0.060837 0.040 Uiso 1 1 calc R . . . .
C33 C 0.84688(14) 0.84759(11) 0.04222(6) 0.0329(5) Uani 1 1 d . . . . .
H33 H 0.845130 0.834801 0.018970 0.039 Uiso 1 1 calc R . . . .
C39 C 0.90134(13) 0.62118(11) 0.14531(5) 0.0296(5) Uani 1 1 d . . . . .
B2 B 0.92759(17) 0.53458(14) 0.14049(6) 0.0342(6) Uani 1 1 d . . . . .
C60 C 0.75881(17) 0.66172(17) 0.28693(8) 0.0610(8) Uani 1 1 d . . . . .
H60 H 0.705241 0.670622 0.289944 0.073 Uiso 1 1 calc R . . . .
C61 C 0.77753(16) 0.61286(16) 0.26164(7) 0.0535(7) Uani 1 1 d . . . . .
H61 H 0.736982 0.589008 0.247711 0.064 Uiso 1 1 calc R . . . .
C42 C 0.88871(13) 0.46942(11) 0.23340(5) 0.0303(5) Uani 1 1 d . . . . .
C55 C 0.91036(13) 0.44613(11) 0.20181(5) 0.0288(4) Uani 1 1 d . . . . .
C54 C 0.92495(13) 0.36845(11) 0.19465(5) 0.0306(5) Uani 1 1 d . . . . .
C53 C 0.94639(14) 0.34236(12) 0.16263(6) 0.0354(5) Uani 1 1 d . . . . .
H53 H 0.954458 0.376847 0.145259 0.042 Uiso 1 1 calc R . . . .
C52 C 0.95550(15) 0.26706(13) 0.15675(6) 0.0397(5) Uani 1 1 d . . . . .
H52 H 0.966720 0.250323 0.135050 0.048 Uiso 1 1 calc R . . . .
C51 C 0.94806(16) 0.21546(13) 0.18304(6) 0.0430(6) Uani 1 1 d . . . . .
H51 H 0.955979 0.164323 0.179133 0.052 Uiso 1 1 calc R . . . .
C50 C 0.92929(15) 0.23917(12) 0.21447(6) 0.0409(6) Uani 1 1 d . . . . .
H50 H 0.926266 0.203929 0.232026 0.049 Uiso 1 1 calc R . . . .
C49 C 0.91424(14) 0.31584(12) 0.22121(6) 0.0332(5) Uani 1 1 d . . . . .
C48 C 0.88755(14) 0.34096(12) 0.25410(6) 0.0342(5) Uani 1 1 d . . . . .
C47 C 0.87066(15) 0.28923(13) 0.27987(6) 0.0403(6) Uani 1 1 d . . . . .
H47 H 0.877033 0.237907 0.275894 0.048 Uiso 1 1 calc R . . . .
C46 C 0.84526(15) 0.31196(14) 0.31046(6) 0.0429(6) Uani 1 1 d . . . . .
H46 H 0.833601 0.276174 0.326755 0.051 Uiso 1 1 calc R . . . .
C45 C 0.83669(15) 0.38787(14) 0.31745(6) 0.0413(6) Uani 1 1 d . . . . .
H45 H 0.820885 0.403093 0.338673 0.050 Uiso 1 1 calc R . . . .
C44 C 0.85144(14) 0.44057(13) 0.29317(6) 0.0366(5) Uani 1 1 d . . . . .
H44 H 0.845329 0.491560 0.297979 0.044 Uiso 1 1 calc R . . . .
C43 C 0.87574(13) 0.41866(12) 0.26100(5) 0.0314(5) Uani 1 1 d . . . . .
C71 C 1.02057(16) 0.52646(13) 0.13433(6) 0.0450(6) Uani 1 1 d . . . . .
H71A H 1.033896 0.473982 0.132549 0.068 Uiso 1 1 calc GR . . . .
H71B H 1.052866 0.548613 0.153395 0.068 Uiso 1 1 calc GR . . . .
H71C H 1.030533 0.551920 0.113368 0.068 Uiso 1 1 calc GR . . . .
C70 C 0.86761(19) 0.49391(13) 0.11127(6) 0.0530(7) Uani 1 1 d . . . . .
H70A H 0.867639 0.521147 0.089936 0.079 Uiso 1 1 calc GR . . . .
H70B H 0.814393 0.493369 0.118485 0.079 Uiso 1 1 calc GR . . . .
H70C H 0.885130 0.443020 0.108030 0.079 Uiso 1 1 calc GR . . . .
C40 C 0.89447(13) 0.67935(11) 0.12137(6) 0.0307(5) Uani 1 1 d . . . . .
H40 H 0.909963 0.670809 0.099360 0.037 Uiso 1 1 calc R . . . .
C68 C 0.75383(19) 1.05775(14) 0.10620(8) 0.0577(8) Uani 1 1 d . . . . .
H68A H 0.748277 1.031728 0.127496 0.087 Uiso 1 1 calc GR . . . .
H68B H 0.710448 1.044004 0.089498 0.087 Uiso 1 1 calc GR . . . .
H68C H 0.752801 1.111247 0.110089 0.087 Uiso 1 1 calc GR . . . .
C69 C 0.91768(18) 1.06809(13) 0.11281(6) 0.0495(7) Uani 1 1 d . . . . .
H69A H 0.920887 1.051226 0.136355 0.074 Uiso 1 1 calc GR . . . .
H69B H 0.916153 1.122259 0.112204 0.074 Uiso 1 1 calc GR . . . .
H69C H 0.963719 1.050568 0.102213 0.074 Uiso 1 1 calc GR . . . .
C17 C 0.93530(14) 0.90860(13) -0.02690(6) 0.0383(5) Uani 1 1 d . . . . .
H17 H 0.979963 0.920307 -0.011833 0.046 Uiso 1 1 calc R . . . .
C18 C 0.93817(14) 0.85009(13) -0.05019(6) 0.0402(6) Uani 1 1 d . . . . .
H18 H 0.985166 0.822261 -0.050390 0.048 Uiso 1 1 calc R . . . .
C66 C 0.8690(3) 1.0023(3) 0.34027(14) 0.130(2) Uani 1 1 d . . . . .
H66A H 0.909573 0.971026 0.331150 0.156 Uiso 1 1 calc R . . . .
H66B H 0.874083 0.999590 0.365295 0.156 Uiso 1 1 calc R . . . .
C64 C 0.7806(3) 0.8970(2) 0.34478(11) 0.0910(12) Uani 1 1 d . . . . .
H64A H 0.808422 0.893685 0.367760 0.109 Uiso 1 1 calc R . . . .
H64B H 0.723818 0.890124 0.346679 0.109 Uiso 1 1 calc R . . . .

loop_
_atom_site_aniso_label
_atom_site_aniso_U_11
_atom_site_aniso_U_22
_atom_site_aniso_U_33
_atom_site_aniso_U_23
_atom_site_aniso_U_13
_atom_site_aniso_U_12
N3 0.0402(10) 0.0256(9) 0.0242(9) 0.0000(7) 0.0034(8) 0.0014(7)
N1 0.0338(10) 0.0249(9) 0.0275(9) 0.0020(7) -0.0036(7) 0.0000(7)
N2 0.0357(10) 0.0227(8) 0.0310(10) 0.0007(7) -0.0014(8) 0.0008(7)
N4 0.0388(10) 0.0267(9) 0.0253(9) 0.0020(7) -0.0012(8) 0.0017(7)
C67 0.172(5) 0.048(2) 0.103(3) 0.002(2) -0.020(3) -0.012(2)
C65 0.147(5) 0.121(4) 0.147(5) -0.050(3) -0.079(4) 0.059(4)
C63 0.101(3) 0.0499(18) 0.103(3) -0.0384(19) -0.008(2) 0.0214(18)
C62 0.0683(19) 0.0472(15) 0.0552(17) -0.0189(13) 0.0160(14) -0.0051(14)
C59 0.0585(16) 0.0307(12) 0.0332(12) 0.0004(10) 0.0078(11) 0.0017(11)
C58 0.0486(16) 0.0519(15) 0.0466(15) -0.0189(12) -0.0061(12) -0.0024(12)
C57 0.0388(14) 0.0493(15) 0.0504(15) -0.0144(12) -0.0014(12) 0.0050(11)
C56 0.0380(12) 0.0258(10) 0.0250(10) 0.0009(8) 0.0028(9) 0.0009(9)
C41 0.0364(12) 0.0278(11) 0.0263(11) 0.0013(8) -0.0008(9) 0.0005(9)
C38 0.0363(12) 0.0252(10) 0.0272(11) 0.0024(8) 0.0032(9) -0.0010(8)
C37 0.0482(14) 0.0274(11) 0.0290(11) 0.0010(9) 0.0081(10) 0.0029(10)
C36 0.0507(14) 0.0269(11) 0.0336(12) 0.0030(9) 0.0113(10) 0.0051(10)
C35 0.0383(12) 0.0228(10) 0.0308(11) 0.0015(9) 0.0034(9) -0.0011(9)
C31 0.0392(12) 0.0237(10) 0.0288(11) 0.0021(8) 0.0028(9) 0.0007(9)
C30 0.0462(13) 0.0242(10) 0.0313(12) -0.0016(9) 0.0055(10) -0.0002(9)
C29 0.0369(12) 0.0252(10) 0.0289(11) -0.0005(8) 0.0033(9) -0.0007(9)
C34 0.0364(12) 0.0241(10) 0.0280(11) 0.0008(8) 0.0006(9) 0.0026(8)
C1 0.0322(11) 0.0257(10) 0.0287(11) -0.0012(8) -0.0005(9) 0.0021(8)
C16 0.0339(11) 0.0245(10) 0.0274(11) 0.0006(8) -0.0007(9) -0.0002(8)
C21 0.0287(11) 0.0364(12) 0.0410(13) -0.0031(10) -0.0060(9) 0.0070(9)
C20 0.0394(13) 0.0385(12) 0.0351(12) -0.0066(10) -0.0115(10) 0.0030(10)
C19 0.0387(12) 0.0348(11) 0.0269(11) 0.0004(9) 0.0031(9) 0.0032(9)
C22 0.0516(15) 0.0442(14) 0.0312(12) -0.0053(10) 0.0018(11) 0.0057(11)
C23 0.0563(16) 0.0435(14) 0.0415(14) -0.0053(11) 0.0080(12) 0.0065(12)
C24 0.0529(16) 0.0449(14) 0.0509(16) -0.0028(12) 0.0105(13) 0.0025(12)
C25 0.0576(17) 0.0405(14) 0.0510(16) -0.0030(12) 0.0072(13) -0.0001(12)
C26 0.0571(19) 0.0614(18) 0.069(2) 0.0160(16) 0.0067(15) -0.0117(15)
C27 0.124(3) 0.110(3) 0.055(2) 0.006(2) 0.032(2) -0.016(3)
C15 0.0291(11) 0.0243(10) 0.0344(12) 0.0036(9) -0.0070(9) 0.0005(8)
C2 0.0297(11) 0.0242(10) 0.0328(11) 0.0026(9) -0.0040(9) 0.0006(8)
C3 0.0299(11) 0.0320(11) 0.0328(12) 0.0062(9) -0.0083(9) -0.0026(9)
C4 0.0416(13) 0.0418(13) 0.0342(13) 0.0069(10) -0.0018(10) -0.0070(10)
C5 0.0577(17) 0.0552(16) 0.0411(15) 0.0099(12) -0.0019(12) -0.0153(13)
C6 0.0578(17) 0.0536(16) 0.0481(16) 0.0173(13) -0.0033(13) -0.0226(13)
C7 0.0501(15) 0.0375(13) 0.0487(16) 0.0098(12) -0.0067(12) -0.0144(11)
C8 0.0321(12) 0.0304(11) 0.0427(13) 0.0084(10) -0.0094(10) -0.0050(9)
C9 0.0266(11) 0.0256(10) 0.0453(13) 0.0044(9) -0.0077(9) -0.0031(8)
C14 0.0300(11) 0.0243(10) 0.0401(12) 0.0017(9) -0.0054(9) -0.0005(8)
C13 0.0387(13) 0.0251(11) 0.0483(14) 0.0014(10) -0.0051(11) 0.0023(9)
C12 0.0434(14) 0.0270(11) 0.0548(15) -0.0058(11) -0.0064(11) 0.0041(10)
C11 0.0455(15) 0.0231(11) 0.0669(18) -0.0009(11) -0.0111(13) 0.0017(10)
C10 0.0401(13) 0.0269(11) 0.0567(16) 0.0088(11) -0.0131(12) -0.0057(10)
B1 0.0526(16) 0.0243(12) 0.0300(13) -0.0007(10) 0.0058(12) 0.0000(11)
C32 0.0475(14) 0.0213(10) 0.0315(12) -0.0009(9) 0.0021(10) 0.0046(9)
C33 0.0464(13) 0.0254(10) 0.0266(11) -0.0009(8) 0.0019(10) 0.0029(9)
C39 0.0366(12) 0.0253(10) 0.0262(11) 0.0012(8) -0.0009(9) -0.0005(9)
B2 0.0546(17) 0.0253(12) 0.0223(12) 0.0019(9) 0.0013(11) 0.0017(11)
C60 0.0472(17) 0.0676(19) 0.070(2) -0.0267(16) 0.0138(15) 0.0033(14)
C61 0.0428(15) 0.0591(17) 0.0579(17) -0.0218(14) 0.0006(12) 0.0000(13)
C42 0.0351(12) 0.0250(10) 0.0296(11) 0.0005(8) -0.0029(9) -0.0020(9)
C55 0.0353(11) 0.0253(10) 0.0249(10) 0.0024(8) -0.0015(9) 0.0006(8)
C54 0.0397(12) 0.0248(10) 0.0266(11) 0.0008(8) -0.0012(9) -0.0006(9)
C53 0.0460(13) 0.0277(11) 0.0323(12) 0.0010(9) 0.0033(10) 0.0013(10)
C52 0.0519(15) 0.0316(12) 0.0358(13) -0.0055(10) 0.0050(11) -0.0031(10)
C51 0.0595(16) 0.0260(11) 0.0434(14) -0.0027(10) 0.0042(12) -0.0009(10)
C50 0.0559(16) 0.0267(11) 0.0385(13) 0.0038(10) -0.0037(11) -0.0051(10)
C49 0.0409(13) 0.0289(11) 0.0289(11) 0.0009(9) -0.0008(9) -0.0044(9)
C48 0.0388(13) 0.0315(11) 0.0307(12) 0.0062(9) -0.0043(9) -0.0031(9)
C47 0.0494(15) 0.0340(12) 0.0369(13) 0.0078(10) -0.0004(11) -0.0060(10)
C46 0.0538(16) 0.0391(13) 0.0355(13) 0.0135(11) 0.0031(11) -0.0060(11)
C45 0.0499(15) 0.0441(14) 0.0299(12) 0.0033(10) 0.0043(10) -0.0039(11)
C44 0.0449(14) 0.0332(11) 0.0315(12) 0.0049(9) 0.0024(10) -0.0015(10)
C43 0.0354(12) 0.0311(11) 0.0267(11) 0.0029(9) -0.0023(9) -0.0036(9)
C71 0.0648(17) 0.0342(12) 0.0380(14) 0.0044(10) 0.0150(12) 0.0118(11)
C70 0.090(2) 0.0283(12) 0.0364(14) 0.0018(10) -0.0172(13) 0.0037(13)
C40 0.0390(12) 0.0260(10) 0.0269(11) -0.0007(8) 0.0030(9) -0.0001(9)
C68 0.081(2) 0.0319(13) 0.0655(19) 0.0015(12) 0.0348(16) 0.0070(13)
C69 0.0794(19) 0.0297(12) 0.0360(13) 0.0012(10) -0.0131(13) -0.0068(12)
C17 0.0297(12) 0.0426(13) 0.0405(13) -0.0053(10) -0.0076(10) 0.0029(10)
C18 0.0321(12) 0.0431(13) 0.0450(14) -0.0054(11) 0.0016(10) 0.0087(10)
C66 0.121(4) 0.152(5) 0.106(4) -0.039(3) -0.039(3) 0.036(3)
C64 0.097(3) 0.067(2) 0.113(3) -0.025(2) 0.028(2) -0.010(2)

loop_
_atom_type_symbol
_atom_type_description
_atom_type_scat_dispersion_real
_atom_type_scat_dispersion_imag
_atom_type_scat_source
C C 0.0033 0.0016 'International Tables Vol C Tables 4.2.6.8 and 6.1.1.4'
H H 0.0000 0.0000 'International Tables Vol C Tables 4.2.6.8 and 6.1.1.4'
B B 0.0013 0.0007 'International Tables Vol C Tables 4.2.6.8 and 6.1.1.4'
N N 0.0061 0.0033 'International Tables Vol C Tables 4.2.6.8 and 6.1.1.4'

loop_
_geom_angle_atom_site_label_1
_geom_angle_atom_site_label_2
_geom_angle_atom_site_label_3
_geom_angle
_geom_angle_site_symmetry_1
_geom_angle_site_symmetry_3
_geom_angle_publ_flag
C41 N3 C56 124.29(17) . . ?
C41 N3 C42 107.21(17) . . ?
C42 N3 C56 128.45(17) . . ?
C1 N1 C16 123.11(17) . . ?
C1 N1 C2 106.88(17) . . ?
C2 N1 C16 129.95(18) . . ?
C1 N2 C15 106.34(18) . . ?
C1 N2 B1 110.34(16) . . ?
C15 N2 B1 142.37(17) . . ?
C41 N4 B2 110.41(16) . . ?
C41 N4 C55 106.48(17) . . ?
C55 N4 B2 143.09(17) . . ?
H67A C67 H67B 109.5 . . ?
H67A C67 H67C 109.5 . . ?
H67B C67 H67C 109.5 . . ?
C66 C67 H67A 109.5 . . ?
C66 C67 H67B 109.5 . . ?
C66 C67 H67C 109.5 . . ?
H65A C65 H65B 109.1 . . ?
C66 C65 H65A 111.2 . . ?
C66 C65 H65B 111.2 . . ?
C66 C65 C64 103.1(4) . . ?
C64 C65 H65A 111.2 . . ?
C64 C65 H65B 111.2 . . ?
H63A C63 H63B 107.5 . . ?
C62 C63 H63A 108.6 . . ?
C62 C63 H63B 108.6 . . ?
C64 C63 H63A 108.6 . . ?
C64 C63 H63B 108.6 . . ?
C64 C63 C62 114.8(3) . . ?
C63 C62 H62A 109.3 . . ?
C63 C62 H62B 109.3 . . ?
H62A C62 H62B 108.0 . . ?
C59 C62 C63 111.5(2) . . ?
C59 C62 H62A 109.3 . . ?
C59 C62 H62B 109.3 . . ?
C58 C59 C62 122.3(2) . . ?
C58 C59 C60 117.5(2) . . ?
C60 C59 C62 120.2(2) . . ?
C59 C58 H58 119.4 . . ?
C59 C58 C57 121.2(2) . . ?
C57 C58 H58 119.4 . . ?
C58 C57 H57 120.0 . . ?
C56 C57 C58 120.1(2) . . ?
C56 C57 H57 120.0 . . ?
C57 C56 N3 120.3(2) . . ?
C61 C56 N3 120.0(2) . . ?
C61 C56 C57 119.6(2) . . ?
N3 C41 C38 134.32(19) . . ?
N4 C41 N3 111.20(18) . . ?
N4 C41 C38 114.43(18) . . ?
C37 C38 C41 130.5(2) . . ?
C37 C38 C39 122.67(19) . . ?
C39 C38 C41 106.72(17) . . ?
C38 C37 H37 121.0 . . ?
C38 C37 C36 118.0(2) . . ?
C36 C37 H37 121.0 . . ?
C37 C36 H36 119.2 . . ?
C37 C36 C35 121.6(2) . . ?
C35 C36 H36 119.2 . . ?
C36 C35 C31 120.52(19) . . ?
C36 C35 C40 118.43(19) . . ?
C40 C35 C31 121.05(19) . . ?
C30 C31 C35 121.82(19) . . ?
C30 C31 C32 117.83(19) . . ?
C32 C31 C35 120.34(18) . . ?
C31 C30 H30 118.8 . . ?
C29 C30 C31 122.3(2) . . ?
C29 C30 H30 118.8 . . ?
C30 C29 C34 117.18(19) . . ?
C30 C29 B1 129.87(19) . . ?
C34 C29 B1 112.93(18) . . ?
C29 C34 C1 107.09(17) . . ?
C33 C34 C29 122.59(19) . . ?
C33 C34 C1 130.3(2) . . ?
N1 C1 C34 134.01(19) . . ?
N2 C1 N1 111.34(18) . . ?
N2 C1 C34 114.43(19) . . ?
C21 C16 N1 119.88(19) . . ?
C21 C16 C17 120.2(2) . . ?
C17 C16 N1 119.84(18) . . ?
C16 C21 H21 120.3 . . ?
C16 C21 C20 119.4(2) . . ?
C20 C21 H21 120.3 . . ?
C21 C20 H20 119.2 . . ?
C21 C20 C19 121.7(2) . . ?
C19 C20 H20 119.2 . . ?
C20 C19 C22 120.4(2) . . ?
C18 C19 C20 117.4(2) . . ?
C18 C19 C22 122.3(2) . . ?
C19 C22 H22A 108.3 . . ?
C19 C22 H22B 108.3 . . ?
C19 C22 C23 116.11(19) . . ?
H22A C22 H22B 107.4 . . ?
C23 C22 H22A 108.3 . . ?
C23 C22 H22B 108.3 . . ?
C22 C23 H23A 108.7 . . ?
C22 C23 H23B 108.7 . . ?
H23A C23 H23B 107.6 . . ?
C24 C23 C22 114.1(2) . . ?
C24 C23 H23A 108.7 . . ?
C24 C23 H23B 108.7 . . ?
C23 C24 H24A 109.0 . . ?
C23 C24 H24B 109.0 . . ?
C23 C24 C25 113.0(2) . . ?
H24A C24 H24B 107.8 . . ?
C25 C24 H24A 109.0 . . ?
C25 C24 H24B 109.0 . . ?
C24 C25 H25A 108.8 . . ?
C24 C25 H25B 108.8 . . ?
C24 C25 C26 114.0(2) . . ?
H25A C25 H25B 107.7 . . ?
C26 C25 H25A 108.8 . . ?
C26 C25 H25B 108.8 . . ?
C25 C26 H26A 109.0 . . ?
C25 C26 H26B 109.0 . . ?
H26A C26 H26B 107.8 . . ?
C27 C26 C25 112.8(3) . . ?
C27 C26 H26A 109.0 . . ?
C27 C26 H26B 109.0 . . ?
C26 C27 H27A 109.5 . . ?
C26 C27 H27B 109.5 . . ?
C26 C27 H27C 109.5 . . ?
H27A C27 H27B 109.5 . . ?
H27A C27 H27C 109.5 . . ?
H27B C27 H27C 109.5 . . ?
N2 C15 C14 129.0(2) . . ?
C2 C15 N2 109.23(18) . . ?
C2 C15 C14 121.76(19) . . ?
N1 C2 C3 130.1(2) . . ?
C15 C2 N1 106.20(18) . . ?
C15 C2 C3 123.33(19) . . ?
C4 C3 C2 123.8(2) . . ?
C4 C3 C8 120.2(2) . . ?
C8 C3 C2 115.8(2) . . ?
C3 C4 H4 119.7 . . ?
C5 C4 C3 120.6(2) . . ?
C5 C4 H4 119.7 . . ?
C4 C5 H5 120.3 . . ?
C4 C5 C6 119.4(3) . . ?
C6 C5 H5 120.3 . . ?
C5 C6 H6 119.6 . . ?
C7 C6 C5 120.7(2) . . ?
C7 C6 H6 119.6 . . ?
C6 C7 H7 118.9 . . ?
C6 C7 C8 122.2(2) . . ?
C8 C7 H7 118.9 . . ?
C3 C8 C9 121.1(2) . . ?
C7 C8 C3 116.9(2) . . ?
C7 C8 C9 121.9(2) . . ?
C14 C9 C8 120.80(19) . . ?
C10 C9 C8 122.5(2) . . ?
C10 C9 C14 116.7(2) . . ?
C9 C14 C15 116.6(2) . . ?
C13 C14 C15 123.3(2) . . ?
C13 C14 C9 120.09(19) . . ?
C14 C13 H13 119.5 . . ?
C12 C13 C14 121.1(2) . . ?
C12 C13 H13 119.5 . . ?
C13 C12 H12 120.5 . . ?
C13 C12 C11 118.9(2) . . ?
C11 C12 H12 120.5 . . ?
C12 C11 H11 119.3 . . ?
C10 C11 C12 121.4(2) . . ?
C10 C11 H11 119.3 . . ?
C9 C10 H10 119.1 . . ?
C11 C10 C9 121.9(2) . . ?
C11 C10 H10 119.1 . . ?
C29 B1 N2 94.97(16) . . ?
C68 B1 N2 112.3(2) . . ?
C68 B1 C29 111.1(2) . . ?
C68 B1 C69 116.7(2) . . ?
C69 B1 N2 108.52(19) . . ?
C69 B1 C29 111.1(2) . . ?
C31 C32 H32 119.1 . . ?
C33 C32 C31 121.73(19) . . ?
C33 C32 H32 119.1 . . ?
C34 C33 H33 120.9 . . ?
C32 C33 C34 118.2(2) . . ?
C32 C33 H33 120.9 . . ?
C38 C39 B2 113.30(17) . . ?
C40 C39 C38 117.18(19) . . ?
C40 C39 B2 129.48(19) . . ?
C39 B2 N4 95.05(16) . . ?
C39 B2 C70 110.34(19) . . ?
C71 B2 N4 111.23(18) . . ?
C71 B2 C39 112.47(19) . . ?
C71 B2 C70 113.8(2) . . ?
C70 B2 N4 112.5(2) . . ?
C59 C60 H60 119.1 . . ?
C61 C60 C59 121.7(3) . . ?
C61 C60 H60 119.1 . . ?
C56 C61 C60 119.8(2) . . ?
C56 C61 H61 120.1 . . ?
C60 C61 H61 120.1 . . ?
N3 C42 C43 129.98(19) . . ?
C55 C42 N3 106.25(17) . . ?
C55 C42 C43 123.49(19) . . ?
N4 C55 C54 129.32(19) . . ?
C42 C55 N4 108.83(17) . . ?
C42 C55 C54 121.80(19) . . ?
C53 C54 C55 123.48(19) . . ?
C53 C54 C49 119.37(19) . . ?
C49 C54 C55 117.11(19) . . ?
C54 C53 H53 119.6 . . ?
C52 C53 C54 120.8(2) . . ?
C52 C53 H53 119.6 . . ?
C53 C52 H52 119.9 . . ?
C53 C52 C51 120.1(2) . . ?
C51 C52 H52 119.9 . . ?
C52 C51 H51 119.8 . . ?
C50 C51 C52 120.3(2) . . ?
C50 C51 H51 119.8 . . ?
C51 C50 H50 119.1 . . ?
C51 C50 C49 121.7(2) . . ?
C49 C50 H50 119.1 . . ?
C54 C49 C48 120.52(19) . . ?
C50 C49 C54 117.5(2) . . ?
C50 C49 C48 122.0(2) . . ?
C47 C48 C49 121.5(2) . . ?
C47 C48 C43 117.1(2) . . ?
C43 C48 C49 121.31(19) . . ?
C48 C47 H47 119.0 . . ?
C46 C47 C48 122.0(2) . . ?
C46 C47 H47 119.0 . . ?
C47 C46 H46 119.8 . . ?
C47 C46 C45 120.4(2) . . ?
C45 C46 H46 119.8 . . ?
C46 C45 H45 120.0 . . ?
C44 C45 C46 120.0(2) . . ?
C44 C45 H45 120.0 . . ?
C45 C44 H44 119.6 . . ?
C45 C44 C43 120.8(2) . . ?
C43 C44 H44 119.6 . . ?
C48 C43 C42 115.67(19) . . ?
C44 C43 C42 124.8(2) . . ?
C44 C43 C48 119.5(2) . . ?
B2 C71 H71A 109.5 . . ?
B2 C71 H71B 109.5 . . ?
B2 C71 H71C 109.5 . . ?
H71A C71 H71B 109.5 . . ?
H71A C71 H71C 109.5 . . ?
H71B C71 H71C 109.5 . . ?
B2 C70 H70A 109.5 . . ?
B2 C70 H70B 109.5 . . ?
B2 C70 H70C 109.5 . . ?
H70A C70 H70B 109.5 . . ?
H70A C70 H70C 109.5 . . ?
H70B C70 H70C 109.5 . . ?
C35 C40 H40 119.0 . . ?
C39 C40 C35 122.0(2) . . ?
C39 C40 H40 119.0 . . ?
B1 C68 H68A 109.5 . . ?
B1 C68 H68B 109.5 . . ?
B1 C68 H68C 109.5 . . ?
H68A C68 H68B 109.5 . . ?
H68A C68 H68C 109.5 . . ?
H68B C68 H68C 109.5 . . ?
B1 C69 H69A 109.5 . . ?
B1 C69 H69B 109.5 . . ?
B1 C69 H69C 109.5 . . ?
H69A C69 H69B 109.5 . . ?
H69A C69 H69C 109.5 . . ?
H69B C69 H69C 109.5 . . ?
C16 C17 H17 120.4 . . ?
C16 C17 C18 119.3(2) . . ?
C18 C17 H17 120.4 . . ?
C19 C18 C17 122.0(2) . . ?
C19 C18 H18 119.0 . . ?
C17 C18 H18 119.0 . . ?
C67 C66 H66A 112.3 . . ?
C67 C66 H66B 112.3 . . ?
C65 C66 C67 97.4(4) . . ?
C65 C66 H66A 112.3 . . ?
C65 C66 H66B 112.3 . . ?
H66A C66 H66B 109.9 . . ?
C65 C64 H64A 109.8 . . ?
C65 C64 H64B 109.8 . . ?
C63 C64 C65 109.6(3) . . ?
C63 C64 H64A 109.8 . . ?
C63 C64 H64B 109.8 . . ?
H64A C64 H64B 108.2 . . ?

loop_
_geom_bond_atom_site_label_1
_geom_bond_atom_site_label_2
_geom_bond_distance
_geom_bond_site_symmetry_2
_geom_bond_publ_flag
N3 C56 1.438(3) . ?
N3 C41 1.349(3) . ?
N3 C42 1.400(2) . ?
N1 C1 1.350(3) . ?
N1 C16 1.434(3) . ?
N1 C2 1.404(2) . ?
N2 C1 1.332(3) . ?
N2 C15 1.388(3) . ?
N2 B1 1.656(3) . ?
N4 C41 1.337(3) . ?
N4 B2 1.657(3) . ?
N4 C55 1.389(3) . ?
C67 H67A 0.9600 . ?
C67 H67B 0.9600 . ?
C67 H67C 0.9600 . ?
C67 C66 1.616(6) . ?
C65 H65A 0.9700 . ?
C65 H65B 0.9700 . ?
C65 C66 1.296(7) . ?
C65 C64 1.745(7) . ?
C63 H63A 0.9700 . ?
C63 H63B 0.9700 . ?
C63 C62 1.551(4) . ?
C63 C64 1.482(4) . ?
C62 H62A 0.9700 . ?
C62 H62B 0.9700 . ?
C62 C59 1.516(3) . ?
C59 C58 1.370(4) . ?
C59 C60 1.373(4) . ?
C58 H58 0.9300 . ?
C58 C57 1.374(3) . ?
C57 H57 0.9300 . ?
C57 C56 1.364(3) . ?
C56 C61 1.362(3) . ?
C41 C38 1.449(3) . ?
C38 C37 1.384(3) . ?
C38 C39 1.410(3) . ?
C37 H37 0.9300 . ?
C37 C36 1.390(3) . ?
C36 H36 0.9300 . ?
C36 C35 1.397(3) . ?
C35 C31 1.492(3) . ?
C35 C40 1.397(3) . ?
C31 C30 1.398(3) . ?
C31 C32 1.404(3) . ?
C30 H30 0.9300 . ?
C30 C29 1.385(3) . ?
C29 C34 1.397(3) . ?
C29 B1 1.622(3) . ?
C34 C1 1.449(3) . ?
C34 C33 1.392(3) . ?
C16 C21 1.374(3) . ?
C16 C17 1.379(3) . ?
C21 H21 0.9300 . ?
C21 C20 1.379(3) . ?
C20 H20 0.9300 . ?
C20 C19 1.388(3) . ?
C19 C22 1.514(3) . ?
C19 C18 1.378(3) . ?
C22 H22A 0.9700 . ?
C22 H22B 0.9700 . ?
C22 C23 1.529(3) . ?
C23 H23A 0.9700 . ?
C23 H23B 0.9700 . ?
C23 C24 1.497(4) . ?
C24 H24A 0.9700 . ?
C24 H24B 0.9700 . ?
C24 C25 1.523(4) . ?
C25 H25A 0.9700 . ?
C25 H25B 0.9700 . ?
C25 C26 1.536(4) . ?
C26 H26A 0.9700 . ?
C26 H26B 0.9700 . ?
C26 C27 1.488(5) . ?
C27 H27A 0.9600 . ?
C27 H27B 0.9600 . ?
C27 H27C 0.9600 . ?
C15 C2 1.365(3) . ?
C15 C14 1.438(3) . ?
C2 C3 1.435(3) . ?
C3 C4 1.408(3) . ?
C3 C8 1.420(3) . ?
C4 H4 0.9300 . ?
C4 C5 1.374(3) . ?
C5 H5 0.9300 . ?
C5 C6 1.399(4) . ?
C6 H6 0.9300 . ?
C6 C7 1.354(4) . ?
C7 H7 0.9300 . ?
C7 C8 1.410(3) . ?
C8 C9 1.453(3) . ?
C9 C14 1.422(3) . ?
C9 C10 1.412(3) . ?
C14 C13 1.400(3) . ?
C13 H13 0.9300 . ?
C13 C12 1.377(3) . ?
C12 H12 0.9300 . ?
C12 C11 1.384(4) . ?
C11 H11 0.9300 . ?
C11 C10 1.358(4) . ?
C10 H10 0.9300 . ?
B1 C68 1.604(4) . ?
B1 C69 1.616(4) . ?
C32 H32 0.9300 . ?
C32 C33 1.375(3) . ?
C33 H33 0.9300 . ?
C39 B2 1.612(3) . ?
C39 C40 1.386(3) . ?
B2 C71 1.606(4) . ?
B2 C70 1.615(4) . ?
C60 H60 0.9300 . ?
C60 C61 1.369(4) . ?
C61 H61 0.9300 . ?
C42 C55 1.376(3) . ?
C42 C43 1.433(3) . ?
C55 C54 1.429(3) . ?
C54 C53 1.406(3) . ?
C54 C49 1.415(3) . ?
C53 H53 0.9300 . ?
C53 C52 1.364(3) . ?
C52 H52 0.9300 . ?
C52 C51 1.386(3) . ?
C51 H51 0.9300 . ?
C51 C50 1.357(3) . ?
C50 H50 0.9300 . ?
C50 C49 1.410(3) . ?
C49 C48 1.463(3) . ?
C48 C47 1.406(3) . ?
C48 C43 1.420(3) . ?
C47 H47 0.9300 . ?
C47 C46 1.362(3) . ?
C46 H46 0.9300 . ?
C46 C45 1.382(3) . ?
C45 H45 0.9300 . ?
C45 C44 1.367(3) . ?
C44 H44 0.9300 . ?
C44 C43 1.406(3) . ?
C71 H71A 0.9600 . ?
C71 H71B 0.9600 . ?
C71 H71C 0.9600 . ?
C70 H70A 0.9600 . ?
C70 H70B 0.9600 . ?
C70 H70C 0.9600 . ?
C40 H40 0.9300 . ?
C68 H68A 0.9600 . ?
C68 H68B 0.9600 . ?
C68 H68C 0.9600 . ?
C69 H69A 0.9600 . ?
C69 H69B 0.9600 . ?
C69 H69C 0.9600 . ?
C17 H17 0.9300 . ?
C17 C18 1.380(3) . ?
C18 H18 0.9300 . ?
C66 H66A 0.9700 . ?
C66 H66B 0.9700 . ?
C64 H64A 0.9700 . ?
C64 H64B 0.9700 . ?

loop_
_geom_torsion_atom_site_label_1
_geom_torsion_atom_site_label_2
_geom_torsion_atom_site_label_3
_geom_torsion_atom_site_label_4
_geom_torsion
_geom_torsion_site_symmetry_1
_geom_torsion_site_symmetry_2
_geom_torsion_site_symmetry_3
_geom_torsion_site_symmetry_4
_geom_torsion_publ_flag
N3 C56 C61 C60 179.3(2) . . . . ?
N3 C41 C38 C37 -2.8(4) . . . . ?
N3 C41 C38 C39 -178.2(2) . . . . ?
N3 C42 C55 N4 0.4(2) . . . . ?
N3 C42 C55 C54 -177.12(19) . . . . ?
N3 C42 C43 C48 173.7(2) . . . . ?
N3 C42 C43 C44 -5.1(4) . . . . ?
N1 C16 C21 C20 -175.7(2) . . . . ?
N1 C16 C17 C18 175.6(2) . . . . ?
N1 C2 C3 C4 -3.5(4) . . . . ?
N1 C2 C3 C8 -178.5(2) . . . . ?
N2 C15 C2 N1 1.5(2) . . . . ?
N2 C15 C2 C3 -171.98(18) . . . . ?
N2 C15 C14 C9 177.7(2) . . . . ?
N2 C15 C14 C13 -4.0(3) . . . . ?
N4 C41 C38 C37 174.4(2) . . . . ?
N4 C41 C38 C39 -1.1(3) . . . . ?
N4 C55 C54 C53 2.4(4) . . . . ?
N4 C55 C54 C49 -175.4(2) . . . . ?
C63 C62 C59 C58 72.2(4) . . . . ?
C63 C62 C59 C60 -105.2(3) . . . . ?
C62 C63 C64 C65 -176.3(3) . . . . ?
C62 C59 C58 C57 -176.7(3) . . . . ?
C62 C59 C60 C61 176.2(3) . . . . ?
C59 C58 C57 C56 1.3(4) . . . . ?
C59 C60 C61 C56 0.0(5) . . . . ?
C58 C59 C60 C61 -1.3(4) . . . . ?
C58 C57 C56 N3 -179.9(2) . . . . ?
C58 C57 C56 C61 -2.6(4) . . . . ?
C57 C56 C61 C60 2.0(4) . . . . ?
C56 N3 C41 N4 175.90(19) . . . . ?
C56 N3 C41 C38 -6.9(4) . . . . ?
C56 N3 C42 C55 -176.7(2) . . . . ?
C56 N3 C42 C43 9.4(4) . . . . ?
C41 N3 C56 C57 -89.6(3) . . . . ?
C41 N3 C56 C61 93.1(3) . . . . ?
C41 N3 C42 C55 0.7(2) . . . . ?
C41 N3 C42 C43 -173.2(2) . . . . ?
C41 N4 B2 C39 -2.9(2) . . . . ?
C41 N4 B2 C71 113.5(2) . . . . ?
C41 N4 B2 C70 -117.4(2) . . . . ?
C41 N4 C55 C42 -1.3(2) . . . . ?
C41 N4 C55 C54 175.9(2) . . . . ?
C41 C38 C37 C36 -174.5(2) . . . . ?
C41 C38 C39 B2 -1.1(2) . . . . ?
C41 C38 C39 C40 177.07(19) . . . . ?
C38 C37 C36 C35 -0.5(3) . . . . ?
C38 C39 B2 N4 2.4(2) . . . . ?
C38 C39 B2 C71 -113.1(2) . . . . ?
C38 C39 B2 C70 118.6(2) . . . . ?
C38 C39 C40 C35 -2.7(3) . . . . ?
C37 C38 C39 B2 -177.0(2) . . . . ?
C37 C38 C39 C40 1.2(3) . . . . ?
C37 C36 C35 C31 178.7(2) . . . . ?
C37 C36 C35 C40 -0.9(3) . . . . ?
C36 C35 C31 C30 20.2(3) . . . . ?
C36 C35 C31 C32 -161.0(2) . . . . ?
C36 C35 C40 C39 2.6(3) . . . . ?
C35 C31 C30 C29 176.4(2) . . . . ?
C35 C31 C32 C33 -175.6(2) . . . . ?
C31 C35 C40 C39 -177.0(2) . . . . ?
C31 C30 C29 C34 -1.2(3) . . . . ?
C31 C30 C29 B1 -179.6(2) . . . . ?
C31 C32 C33 C34 -0.5(3) . . . . ?
C30 C31 C32 C33 3.3(3) . . . . ?
C30 C29 C34 C1 -174.55(19) . . . . ?
C30 C29 C34 C33 4.1(3) . . . . ?
C30 C29 B1 N2 176.7(2) . . . . ?
C30 C29 B1 C68 -67.1(3) . . . . ?
C30 C29 B1 C69 64.6(3) . . . . ?
C29 C34 C1 N1 168.7(2) . . . . ?
C29 C34 C1 N2 -5.3(3) . . . . ?
C29 C34 C33 C32 -3.4(3) . . . . ?
C34 C29 B1 N2 -1.9(2) . . . . ?
C34 C29 B1 C68 114.4(2) . . . . ?
C34 C29 B1 C69 -113.9(2) . . . . ?
C1 N1 C16 C21 98.9(2) . . . . ?
C1 N1 C16 C17 -78.6(3) . . . . ?
C1 N1 C2 C15 -1.4(2) . . . . ?
C1 N1 C2 C3 171.5(2) . . . . ?
C1 N2 C15 C2 -1.0(2) . . . . ?
C1 N2 C15 C14 178.1(2) . . . . ?
C1 N2 B1 C29 -1.3(2) . . . . ?
C1 N2 B1 C68 -116.5(2) . . . . ?
C1 N2 B1 C69 113.0(2) . . . . ?
C1 C34 C33 C32 175.0(2) . . . . ?
C16 N1 C1 N2 -176.44(18) . . . . ?
C16 N1 C1 C34 9.4(4) . . . . ?
C16 N1 C2 C15 175.60(19) . . . . ?
C16 N1 C2 C3 -11.6(4) . . . . ?
C16 C21 C20 C19 -0.6(4) . . . . ?
C16 C17 C18 C19 0.7(4) . . . . ?
C21 C16 C17 C18 -1.9(3) . . . . ?
C21 C20 C19 C22 -179.7(2) . . . . ?
C21 C20 C19 C18 -0.5(4) . . . . ?
C20 C19 C22 C23 -140.7(2) . . . . ?
C20 C19 C18 C17 0.4(4) . . . . ?
C19 C22 C23 C24 63.3(3) . . . . ?
C22 C19 C18 C17 179.6(2) . . . . ?
C22 C23 C24 C25 178.0(2) . . . . ?
C23 C24 C25 C26 174.1(2) . . . . ?
C24 C25 C26 C27 -67.2(4) . . . . ?
C15 N2 C1 N1 0.1(2) . . . . ?
C15 N2 C1 C34 175.48(18) . . . . ?
C15 N2 B1 C29 -167.7(3) . . . . ?
C15 N2 B1 C68 77.1(3) . . . . ?
C15 N2 B1 C69 -53.5(4) . . . . ?
C15 C2 C3 C4 168.3(2) . . . . ?
C15 C2 C3 C8 -6.7(3) . . . . ?
C15 C14 C13 C12 -177.6(2) . . . . ?
C2 N1 C1 N2 0.8(2) . . . . ?
C2 N1 C1 C34 -173.3(2) . . . . ?
C2 N1 C16 C21 -77.6(3) . . . . ?
C2 N1 C16 C17 104.9(3) . . . . ?
C2 C15 C14 C9 -3.3(3) . . . . ?
C2 C15 C14 C13 175.0(2) . . . . ?
C2 C3 C4 C5 -175.3(2) . . . . ?
C2 C3 C8 C7 176.93(19) . . . . ?
C2 C3 C8 C9 -0.4(3) . . . . ?
C3 C4 C5 C6 -0.9(4) . . . . ?
C3 C8 C9 C14 5.4(3) . . . . ?
C3 C8 C9 C10 -175.3(2) . . . . ?
C4 C3 C8 C7 1.8(3) . . . . ?
C4 C3 C8 C9 -175.5(2) . . . . ?
C4 C5 C6 C7 1.0(4) . . . . ?
C5 C6 C7 C8 0.4(4) . . . . ?
C6 C7 C8 C3 -1.7(3) . . . . ?
C6 C7 C8 C9 175.6(2) . . . . ?
C7 C8 C9 C14 -171.7(2) . . . . ?
C7 C8 C9 C10 7.5(3) . . . . ?
C8 C3 C4 C5 -0.5(3) . . . . ?
C8 C9 C14 C15 -3.6(3) . . . . ?
C8 C9 C14 C13 178.03(19) . . . . ?
C8 C9 C10 C11 -178.1(2) . . . . ?
C9 C14 C13 C12 0.7(3) . . . . ?
C14 C15 C2 N1 -177.76(18) . . . . ?
C14 C15 C2 C3 8.8(3) . . . . ?
C14 C9 C10 C11 1.2(3) . . . . ?
C14 C13 C12 C11 0.1(3) . . . . ?
C13 C12 C11 C10 -0.2(4) . . . . ?
C12 C11 C10 C9 -0.4(4) . . . . ?
C10 C9 C14 C15 177.08(19) . . . . ?
C10 C9 C14 C13 -1.3(3) . . . . ?
B1 N2 C1 N1 -171.29(17) . . . . ?
B1 N2 C1 C34 4.1(3) . . . . ?
B1 N2 C15 C2 165.7(3) . . . . ?
B1 N2 C15 C14 -15.1(4) . . . . ?
B1 C29 C34 C1 4.2(3) . . . . ?
B1 C29 C34 C33 -177.1(2) . . . . ?
C32 C31 C30 C29 -2.4(3) . . . . ?
C33 C34 C1 N1 -9.8(4) . . . . ?
C33 C34 C1 N2 176.2(2) . . . . ?
C39 C38 C37 C36 0.4(3) . . . . ?
B2 N4 C41 N3 -179.43(17) . . . . ?
B2 N4 C41 C38 2.7(3) . . . . ?
B2 N4 C55 C42 -179.4(3) . . . . ?
B2 N4 C55 C54 -2.1(4) . . . . ?
B2 C39 C40 C35 175.2(2) . . . . ?
C60 C59 C58 C57 0.7(4) . . . . ?
C42 N3 C56 C57 87.3(3) . . . . ?
C42 N3 C56 C61 -89.9(3) . . . . ?
C42 N3 C41 N4 -1.6(2) . . . . ?
C42 N3 C41 C38 175.6(2) . . . . ?
C42 C55 C54 C53 179.4(2) . . . . ?
C42 C55 C54 C49 1.5(3) . . . . ?
C55 N4 C41 N3 1.8(2) . . . . ?
C55 N4 C41 C38 -175.99(18) . . . . ?
C55 N4 B2 C39 175.0(3) . . . . ?
C55 N4 B2 C71 -68.5(3) . . . . ?
C55 N4 B2 C70 60.6(4) . . . . ?
C55 C42 C43 C48 0.7(3) . . . . ?
C55 C42 C43 C44 -178.1(2) . . . . ?
C55 C54 C53 C52 -176.6(2) . . . . ?
C55 C54 C49 C50 -179.4(2) . . . . ?
C55 C54 C49 C48 1.4(3) . . . . ?
C54 C53 C52 C51 -3.6(4) . . . . ?
C54 C49 C48 C47 175.1(2) . . . . ?
C54 C49 C48 C43 -3.3(3) . . . . ?
C53 C54 C49 C50 2.7(3) . . . . ?
C53 C54 C49 C48 -176.5(2) . . . . ?
C53 C52 C51 C50 2.0(4) . . . . ?
C52 C51 C50 C49 2.1(4) . . . . ?
C51 C50 C49 C54 -4.4(3) . . . . ?
C51 C50 C49 C48 174.9(2) . . . . ?
C50 C49 C48 C47 -4.1(3) . . . . ?
C50 C49 C48 C43 177.5(2) . . . . ?
C49 C54 C53 C52 1.2(3) . . . . ?
C49 C48 C47 C46 -179.5(2) . . . . ?
C49 C48 C43 C42 2.2(3) . . . . ?
C49 C48 C43 C44 -178.9(2) . . . . ?
C48 C47 C46 C45 -1.3(4) . . . . ?
C47 C48 C43 C42 -176.3(2) . . . . ?
C47 C48 C43 C44 2.6(3) . . . . ?
C47 C46 C45 C44 2.0(4) . . . . ?
C46 C45 C44 C43 -0.3(4) . . . . ?
C45 C44 C43 C42 176.8(2) . . . . ?
C45 C44 C43 C48 -2.0(3) . . . . ?
C43 C42 C55 N4 174.82(19) . . . . ?
C43 C42 C55 C54 -2.7(3) . . . . ?
C43 C48 C47 C46 -1.0(3) . . . . ?
C40 C35 C31 C30 -160.2(2) . . . . ?
C40 C35 C31 C32 18.6(3) . . . . ?
C40 C39 B2 N4 -175.6(2) . . . . ?
C40 C39 B2 C71 69.0(3) . . . . ?
C40 C39 B2 C70 -59.3(3) . . . . ?
C17 C16 C21 C20 1.8(3) . . . . ?
C18 C19 C22 C23 40.1(3) . . . . ?
C66 C65 C64 C63 -88.4(5) . . . . ?
C64 C65 C66 C67 -172.2(4) . . . . ?
C64 C63 C62 C59 173.4(3) . . . . ?

loop_
_smtbx_masks_void_nr
_smtbx_masks_void_average_x
_smtbx_masks_void_average_y
_smtbx_masks_void_average_z
_smtbx_masks_void_volume
_smtbx_masks_void_count_electrons
_smtbx_masks_void_content
1 0.000 -0.065 0.250 278.0 50.9 ?
2 0.000 0.065 0.750 278.0 50.9 ?
3 0.500 0.435 0.250 278.0 50.9 ?
4 0.500 0.565 0.750 278.0 50.9 ?
